data_7054225
loop_
_publ_author_name
'Singh, Vikram'
'Kumar, Vinod'
'Gupta, Ajit N.'
'Drew, Michael G. B.'
'Singh, Nanhai'

_publ_section_title
;
 Effect of pyridyl substituents leading to the formation of green
 luminescent mercury(ii) coordination polymers, zinc(ii) dimers and a
 monomer
;
_journal_issue 8
_journal_name_full 'New Journal of Chemistry'
_journal_page_first 3737
_journal_paper_doi 10.1039/C4NJ00435C
_journal_volume 38
_journal_year 2014
_chemical_formula_sum 'C14 H12 N2 S'
_chemical_formula_weight 240.32
_chemical_name_systematic
; 
 ? 
;
_space_group_IT_number 61
_symmetry_cell_setting orthorhombic
_symmetry_space_group_name_Hall '-P 2ac 2ab'
_symmetry_space_group_name_H-M 'P b c a'
_atom_sites_solution_hydrogens geom
_atom_sites_solution_primary direct
_atom_sites_solution_secondary difmap
_audit_creation_method SHELXL-97
_cell_angle_alpha 90.00
_cell_angle_beta 90.00
_cell_angle_gamma 90.00
_cell_formula_units_Z 8
_cell_length_a 6.9071(12)
_cell_length_b 13.1487(19)
_cell_length_c 26.875(4)
_cell_measurement_reflns_used 7520
_cell_measurement_temperature 293(2)
_cell_measurement_theta_max 27.50
_cell_measurement_theta_min 3.19
_cell_volume 2440.8(7)
_computing_cell_refinement 'Crysalis, Oxford Diffraction'
_computing_data_collection 'Crysalis, Oxford Diffraction'
_computing_data_reduction 'Crysalis, Oxford Diffraction'
_computing_molecular_graphics PLATON(Spek,2004)
_computing_structure_refinement 'SHELXL-97 (Sheldrick, 1997)'
_computing_structure_solution 'SHELXS-97 (Sheldrick, 1997)'
_diffrn_ambient_temperature 293(2)
_diffrn_measured_fraction_theta_full 0.959
_diffrn_measured_fraction_theta_max 0.959
_diffrn_measurement_device 'Oxford Diffaction X-Calibur System'
_diffrn_measurement_method '321 frames, counting time 10 s.'
_diffrn_radiation_monochromator graphite
_diffrn_radiation_source 'fine-focus sealed tube'
_diffrn_radiation_type MoK\a
_diffrn_radiation_wavelength 0.71073
_diffrn_reflns_av_R_equivalents 0.0330
_diffrn_reflns_av_unetI/netI 0.0429
_diffrn_reflns_limit_h_max 5
_diffrn_reflns_limit_h_min -8
_diffrn_reflns_limit_k_max 16
_diffrn_reflns_limit_k_min -14
_diffrn_reflns_limit_l_max 34
_diffrn_reflns_limit_l_min -19
_diffrn_reflns_number 7520
_diffrn_reflns_theta_full 27.50
_diffrn_reflns_theta_max 27.50
_diffrn_reflns_theta_min 3.19
_diffrn_standards_decay_% n/a
_diffrn_standards_interval_count n/a
_diffrn_standards_interval_time n/a
_diffrn_standards_number n/a
_exptl_absorpt_coefficient_mu 0.242
_exptl_absorpt_correction_T_max 1.000
_exptl_absorpt_correction_T_min 0.982
_exptl_absorpt_correction_type empirical
_exptl_absorpt_process_details 'ABSPACK, Oxford Diffraction Ltd'
_exptl_crystal_colour blue
_exptl_crystal_density_diffrn 1.308
_exptl_crystal_density_method 'not measured'
_exptl_crystal_description block
_exptl_crystal_F_000 1008
_exptl_crystal_size_max 0.45
_exptl_crystal_size_mid 0.38
_exptl_crystal_size_min 0.30
_refine_diff_density_max 0.220
_refine_diff_density_min -0.270
_refine_diff_density_rms 0.064
_refine_ls_extinction_method none
_refine_ls_goodness_of_fit_ref 0.965
_refine_ls_hydrogen_treatment constr
_refine_ls_matrix_type full
_refine_ls_number_parameters 154
_refine_ls_number_reflns 2678
_refine_ls_number_restraints 0
_refine_ls_restrained_S_all 0.965
_refine_ls_R_factor_all 0.1023
_refine_ls_R_factor_gt 0.0517
_refine_ls_shift/su_max 0.002
_refine_ls_shift/su_mean 0.000
_refine_ls_structure_factor_coef Fsqd
_refine_ls_weighting_details
;
_refine_ls_weighting_details 
  w=1/[\s^2^(Fo^2^)+(0.0528P)^2^+0.4231P] where P=(Fo^2^+2Fc^2^)/3 
;
_refine_ls_weighting_scheme calc
_refine_ls_wR_factor_gt 0.1079
_refine_ls_wR_factor_ref 0.1254
_reflns_number_gt 1604
_reflns_number_total 2678
_reflns_threshold_expression >2sigma(I)
_cod_data_source_file c4nj00435c2.cif
_cod_data_source_block 7
_cod_depositor_comments 'Adding full bibliography for 7054219--7054228.cif.'
_cod_original_sg_symbol_H-M Pbca
_cod_database_code 7054225

loop_
_symmetry_equiv_pos_as_xyz
'x, y, z'
'-x+1/2, -y, z+1/2'
'x+1/2, -y+1/2, -z'
'-x, y+1/2, -z+1/2'
'-x, -y, -z'
'x-1/2, y, -z-1/2'
'-x-1/2, y-1/2, z'
'x, -y-1/2, z-1/2'

loop_
_atom_site_label
_atom_site_type_symbol
_atom_site_fract_x
_atom_site_fract_y
_atom_site_fract_z
_atom_site_U_iso_or_equiv
_atom_site_adp_type
_atom_site_occupancy
_atom_site_symmetry_multiplicity
_atom_site_calc_flag
_atom_site_refinement_flags
S1 S 1.15267(10) -0.07717(5) 0.63805(3) 0.0715(3) Uani 1 1 d .
C1 C 1.1453(3) 0.02883(14) 0.67206(8) 0.0433(5) Uani 1 1 d .
N2 N 1.1474(2) 0.12689(12) 0.65628(6) 0.0403(4) Uani 1 1 d .
C3 C 1.1391(3) 0.19304(15) 0.69561(8) 0.0467(5) Uani 1 1 d .
H3 H 1.1377 0.2636 0.6936 0.056 Uiso 1 1 calc R
C4 C 1.1332(3) 0.13789(15) 0.73763(7) 0.0435(5) Uani 1 1 d .
C5 C 1.1293(3) 0.1581(2) 0.78938(9) 0.0587(6) Uani 1 1 d .
H5 H 1.1240 0.2248 0.8009 0.070 Uiso 1 1 calc R
C6 C 1.1332(3) 0.0804(2) 0.82161(9) 0.0684(7) Uani 1 1 d .
H6 H 1.1321 0.0935 0.8556 0.082 Uiso 1 1 calc R
C7 C 1.1389(3) -0.0212(2) 0.80463(10) 0.0698(7) Uani 1 1 d .
H7 H 1.1423 -0.0739 0.8277 0.084 Uiso 1 1 calc R
C8 C 1.1394(3) -0.04300(18) 0.75649(9) 0.0581(6) Uani 1 1 d .
H8 H 1.1411 -0.1102 0.7457 0.070 Uiso 1 1 calc R
N10 N 1.1373(2) 0.03597(12) 0.72258(6) 0.0428(4) Uani 1 1 d .
C11 C 1.1648(3) 0.15635(17) 0.60407(8) 0.0496(5) Uani 1 1 d .
H11A H 1.2377 0.1046 0.5864 0.060 Uiso 1 1 calc R
H11B H 1.2368 0.2195 0.6019 0.060 Uiso 1 1 calc R
C12 C 0.9726(3) 0.16999(16) 0.57912(7) 0.0451(5) Uani 1 1 d .
C13 C 0.8961(4) 0.0947(2) 0.55016(9) 0.0674(7) Uani 1 1 d .
H13 H 0.9634 0.0340 0.5460 0.081 Uiso 1 1 calc R
C14 C 0.7198(5) 0.1081(3) 0.52703(12) 0.1008(11) Uani 1 1 d .
H14 H 0.6687 0.0564 0.5074 0.121 Uiso 1 1 calc R
C15 C 0.6206(4) 0.1962(4) 0.53275(13) 0.1066(14) Uani 1 1 d .
H15 H 0.5020 0.2050 0.5170 0.128 Uiso 1 1 calc R
C16 C 0.6942(5) 0.2710(3) 0.56141(12) 0.1043(13) Uani 1 1 d .
H16 H 0.6253 0.3312 0.5656 0.125 Uiso 1 1 calc R
C17 C 0.8712(4) 0.2587(2) 0.58448(9) 0.0738(8) Uani 1 1 d .
H17 H 0.9218 0.3111 0.6038 0.089 Uiso 1 1 calc R

loop_
_atom_site_aniso_label
_atom_site_aniso_U_11
_atom_site_aniso_U_22
_atom_site_aniso_U_33
_atom_site_aniso_U_23
_atom_site_aniso_U_13
_atom_site_aniso_U_12
S1 0.0994(5) 0.0463(3) 0.0688(5) -0.0127(3) -0.0185(4) 0.0172(3)
C1 0.0413(10) 0.0422(11) 0.0464(13) -0.0005(10) -0.0062(11) 0.0036(10)
N2 0.0427(9) 0.0418(9) 0.0364(9) 0.0005(7) -0.0026(8) -0.0019(8)
C3 0.0544(12) 0.0404(11) 0.0451(13) -0.0058(9) -0.0004(11) -0.0070(10)
C4 0.0368(10) 0.0522(12) 0.0416(12) -0.0046(10) -0.0015(10) -0.0056(9)
C5 0.0502(13) 0.0796(16) 0.0463(14) -0.0133(13) 0.0007(12) -0.0083(12)
C6 0.0503(13) 0.116(2) 0.0384(13) 0.0029(15) -0.0022(12) -0.0098(16)
C7 0.0559(14) 0.097(2) 0.0565(17) 0.0304(15) -0.0015(14) -0.0044(15)
C8 0.0568(13) 0.0592(13) 0.0584(16) 0.0205(12) -0.0063(13) 0.0020(11)
N10 0.0392(9) 0.0478(10) 0.0415(10) 0.0047(8) -0.0037(9) -0.0005(8)
C11 0.0534(12) 0.0533(12) 0.0422(13) 0.0009(10) 0.0069(11) -0.0055(11)
C12 0.0543(12) 0.0531(12) 0.0279(10) 0.0059(9) 0.0057(10) 0.0032(11)
C13 0.0790(18) 0.0680(16) 0.0551(15) 0.0003(13) -0.0143(14) -0.0008(14)
C14 0.097(2) 0.134(3) 0.072(2) 0.011(2) -0.032(2) -0.029(2)
C15 0.0657(19) 0.195(4) 0.059(2) 0.050(3) -0.0005(17) 0.018(2)
C16 0.108(3) 0.143(3) 0.062(2) 0.030(2) 0.026(2) 0.073(2)
C17 0.099(2) 0.0749(17) 0.0477(14) 0.0001(13) 0.0068(15) 0.0314(16)

loop_
_atom_type_symbol
_atom_type_description
_atom_type_scat_dispersion_real
_atom_type_scat_dispersion_imag
_atom_type_scat_source
C C 0.0033 0.0016 'International Tables Vol C Tables 4.2.6.8 and 6.1.1.4'
H H 0.0000 0.0000 'International Tables Vol C Tables 4.2.6.8 and 6.1.1.4'
N N 0.0061 0.0033 'International Tables Vol C Tables 4.2.6.8 and 6.1.1.4'
S S 0.1246 0.1234 'International Tables Vol C Tables 4.2.6.8 and 6.1.1.4'

loop_
_geom_angle_atom_site_label_1
_geom_angle_atom_site_label_2
_geom_angle_atom_site_label_3
_geom_angle
N2 C1 N10 104.27(16)
N2 C1 S1 128.48(16)
N10 C1 S1 127.25(16)
C1 N2 C3 111.18(17)
C1 N2 C11 123.58(17)
C3 N2 C11 125.19(17)
C4 C3 N2 107.90(17)
C4 C3 H3 126.1
N2 C3 H3 126.1
C3 C4 N10 105.87(17)
C3 C4 C5 136.5(2)
N10 C4 C5 117.6(2)
C6 C5 C4 119.4(2)
C6 C5 H5 120.3
C4 C5 H5 120.3
C5 C6 C7 120.9(2)
C5 C6 H6 119.6
C7 C6 H6 119.6
C8 C7 C6 121.3(2)
C8 C7 H7 119.3
C6 C7 H7 119.3
C7 C8 N10 118.8(2)
C7 C8 H8 120.6
N10 C8 H8 120.6
C1 N10 C8 127.25(19)
C1 N10 C4 110.78(16)
C8 N10 C4 121.94(19)
N2 C11 C12 112.89(16)
N2 C11 H11A 109.0
C12 C11 H11A 109.0
N2 C11 H11B 109.0
C12 C11 H11B 109.0
H11A C11 H11B 107.8
C13 C12 C17 118.7(2)
C13 C12 C11 120.7(2)
C17 C12 C11 120.6(2)
C12 C13 C14 120.4(3)
C12 C13 H13 119.8
C14 C13 H13 119.8
C15 C14 C13 120.3(3)
C15 C14 H14 119.8
C13 C14 H14 119.8
C16 C15 C14 119.9(3)
C16 C15 H15 120.1
C14 C15 H15 120.1
C15 C16 C17 120.3(3)
C15 C16 H16 119.8
C17 C16 H16 119.8
C12 C17 C16 120.4(3)
C12 C17 H17 119.8
C16 C17 H17 119.8

loop_
_geom_bond_atom_site_label_1
_geom_bond_atom_site_label_2
_geom_bond_distance
S1 C1 1.668(2)
C1 N2 1.357(2)
C1 N10 1.362(3)
N2 C3 1.370(2)
N2 C11 1.461(3)
C3 C4 1.343(3)
C3 H3 0.9300
C4 N10 1.400(2)
C4 C5 1.416(3)
C5 C6 1.340(3)
C5 H5 0.9300
C6 C7 1.412(4)
C6 H6 0.9300
C7 C8 1.325(3)
C7 H7 0.9300
C8 N10 1.382(3)
C8 H8 0.9300
C11 C12 1.498(3)
C11 H11A 0.9700
C11 H11B 0.9700
C12 C13 1.366(3)
C12 C17 1.369(3)
C13 C14 1.379(4)
C13 H13 0.9300
C14 C15 1.354(5)
C14 H14 0.9300
C15 C16 1.349(5)
C15 H15 0.9300
C16 C17 1.380(4)
C16 H16 0.9300
C17 H17 0.9300
